data_7201362
loop_
_publ_author_name
'Neumann, Marcus Aurelius'
'Perrin, Marc-Antoine'

_publ_section_title
;
 Can crystal structure prediction guide experimentalists to a new
 polymorph of paracetamol?
;
_journal_issue 11
_journal_name_full CrystEngComm
_journal_page_first 2475
_journal_paper_doi 10.1039/b909819d
_journal_volume 11
_journal_year 2009
_space_group_IT_number 29
_symmetry_cell_setting orthorhombic
_symmetry_Int_Tables_number 29
_symmetry_space_group_name_Hall 'P 2c -2ac'
_symmetry_space_group_name_H-M 'P c a 21'
_cell_angle_alpha 90.000000
_cell_angle_beta 90.000000
_cell_angle_gamma 90.000000
_cell_length_a 8.649149
_cell_length_b 14.716786
_cell_length_c 11.640109
_cell_volume 1481.642
_cod_data_source_file b909819d.txt
_cod_data_source_block 14
_cod_original_sg_symbol_H-M 'P c a 2_1'
_cod_struct_determination_method theoretical
_cod_database_code 7201362

loop_
_symmetry_equiv_pos_site_id
_symmetry_equiv_pos_as_xyz
1 x,y,z
2 -x,-y,z+1/2
3 x+1/2,-y,z
4 -x+1/2,y,z+1/2

loop_
_atom_site_label
_atom_site_type_symbol
_atom_site_fract_x
_atom_site_fract_y
_atom_site_fract_z
C0_0 C -0.577848 0.126207 0.294244
C1_0 C -0.583802 0.089867 0.405272
C2_0 C -0.712543 0.162592 0.246132
N3_0 N -0.444419 0.124030 0.223924
C4_0 C -0.723321 0.087765 0.465006
H5_0 H -0.480548 0.061188 0.443637
C6_0 C -0.850723 0.162330 0.306762
H7_0 H -0.708884 0.193054 0.161095
C8_0 C -0.293949 0.128117 0.255159
H9_0 H -0.465901 0.124061 0.137060
C10_0 C -0.858274 0.123176 0.416050
H11_0 H -0.727943 0.057647 0.550258
H12_0 H -0.952470 0.194010 0.269719
C13_0 C -0.181335 0.124284 0.156440
O14_0 O -0.251121 0.136045 0.357699
O15_0 O -0.994381 0.120260 0.476197
H16_0 H -0.132634 0.192329 0.142484
H17_0 H -0.086662 0.077878 0.177852
H18_0 H -0.234954 0.102873 0.075877
H19_0 H -1.086057 0.128312 0.422733
H5_1 H -0.701858 0.302136 0.405635
C1_1 C -0.706914 0.334382 0.489695
C0_1 C -0.573125 0.372496 0.536981
C4_1 C -0.845462 0.335851 0.549869
C2_1 C -0.579723 0.410579 0.647064
N3_1 N -0.439918 0.375110 0.466377
C10_1 C -0.853700 0.376293 0.658511
H11_1 H -0.947161 0.303153 0.514180
C6_1 C -0.719128 0.412607 0.707018
H7_1 H -0.477064 0.440712 0.684556
C8_1 C -0.289635 0.370719 0.497818
H9_1 H -0.462091 0.375089 0.379627
O15_1 O -0.989664 0.379207 0.718526
H12_1 H -0.724036 0.443300 0.791953
C13_1 C -0.176512 0.376912 0.399625
O14_1 O -0.247309 0.361013 0.600236
H19_1 H -1.080900 0.368755 0.665548
H16_1 H -0.084369 0.424881 0.421726
H17_1 H -0.230591 0.397480 0.318846
H18_1 H -0.123841 0.309960 0.385921
